data_4111420
loop_
_publ_author_name
'Nathaniel L. Rosi'
'Jaheon Kim'
'Mohamed Eddaoudi'
'Banglin Chen'
'Michael O'Keeffe'
'Omar M. Yaghi'

_publ_contact_author_address
;
Department of Chemistry
930 N. University Ave.
Ann Arbor, MI 48109-1055
USA
;
_publ_contact_author_email oyaghi@umich.edu
_publ_contact_author_fax '+1 734 763 2307'
_publ_contact_author_name 'Professor Omar M. Yaghi'
_publ_contact_author_phone '+1 734 615 2146'
_publ_section_title
;
 Rod Packings and Metal-Organic Frameworks Constructed from Rod-Shaped
 Secondary Building Units
;
_journal_name_full 'Journal of the American Chemical Society'
_journal_page_first 1504
_journal_page_last 1518
_journal_paper_doi 10.1021/ja045123o
_journal_volume 127
_journal_year 2005
_chemical_formula_sum 'C12 H13 N O8.5 Tb'
_chemical_formula_weight 466.16
_chemical_name_systematic
; 
 ? 
;
_space_group_IT_number 95
_symmetry_cell_setting tetragonal
_symmetry_space_group_name_Hall 'P 4cw 2c'
_symmetry_space_group_name_H-M 'P 43 2 2'
_atom_sites_solution_hydrogens geom
_atom_sites_solution_primary direct
_atom_sites_solution_secondary difmap
_audit_creation_method SHELXL-97
_cell_angle_alpha 90.0
_cell_angle_beta 90.0
_cell_angle_gamma 90.0
_cell_formula_units_Z 4
_cell_length_a 10.2792(11)
_cell_length_b 10.2792(11)
_cell_length_c 14.5376(15)
_cell_measurement_reflns_used 2253
_cell_measurement_temperature 148(2)
_cell_measurement_theta_max 22.50
_cell_measurement_theta_min 1.50
_cell_volume 1536.1(3)
_computing_cell_refinement 'Siemens SMART'
_computing_data_collection 'Siemens SMART'
_computing_data_reduction 'Siemens SAINT'
_computing_molecular_graphics 'Siemens SHELX-TL xp'
_computing_publication_material 'Siemens SHELX-TL xcif'
_computing_structure_refinement teXan
_computing_structure_solution teXan
_diffrn_ambient_temperature 148(2)
_diffrn_measured_fraction_theta_full 0.999
_diffrn_measured_fraction_theta_max 0.999
_diffrn_measurement_device_type 'Siemens SMART CCD'
_diffrn_measurement_method 'omega scan'
_diffrn_radiation_monochromator graphite
_diffrn_radiation_source 'fine-focus sealed tube'
_diffrn_radiation_type MoK\a
_diffrn_radiation_wavelength 0.71073
_diffrn_reflns_av_R_equivalents 0.057
_diffrn_reflns_limit_h_max 12
_diffrn_reflns_limit_h_min -12
_diffrn_reflns_limit_k_max 12
_diffrn_reflns_limit_k_min -12
_diffrn_reflns_limit_l_max 17
_diffrn_reflns_limit_l_min -17
_diffrn_reflns_number 6913
_diffrn_reflns_theta_full 25.45
_diffrn_reflns_theta_max 25.45
_diffrn_reflns_theta_min 1.75
_diffrn_standards_decay_% none
_exptl_absorpt_coefficient_mu 4.650
_exptl_absorpt_correction_T_max .92
_exptl_absorpt_correction_T_min .45
_exptl_absorpt_correction_type empirical
_exptl_crystal_colour colorless
_exptl_crystal_density_diffrn 2.016
_exptl_crystal_description needle
_exptl_crystal_F_000 900
_exptl_crystal_size_max .36
_exptl_crystal_size_mid .03
_exptl_crystal_size_min .03
_refine_diff_density_max 0.676
_refine_diff_density_min -0.53
_refine_ls_extinction_method none
_refine_ls_goodness_of_fit_ref 0.89
_refine_ls_hydrogen_treatment mixed
_refine_ls_matrix_type full
_refine_ls_number_parameters 119
_refine_ls_number_reflns 1082
_refine_ls_R_factor_all 0.045
_refine_ls_R_factor_gt 0.026
_refine_ls_shift/su_max 0.016
_refine_ls_structure_factor_coef F
_refine_ls_weighting_scheme calc
_refine_ls_wR_factor_gt 0.025
_reflns_number_gt 1082
_reflns_number_total 1630
_reflns_threshold_expression >2.5sigma(I)
_cod_data_source_file ja045123o_s8.cif
_cod_data_source_block MOF-76
_cod_database_code 4111420

loop_
_symmetry_equiv_pos_as_xyz
'x, y, z'
'-x, -y, z+1/2'
'-y, x, z+3/4'
'y, -x, z+1/4'
'-x, y, -z'
'x, -y, -z+1/2'
'y, x, -z+1/4'
'-y, -x, -z+3/4'

loop_
_atom_site_aniso_label
_atom_site_aniso_U_11
_atom_site_aniso_U_22
_atom_site_aniso_U_33
_atom_site_aniso_U_23
_atom_site_aniso_U_13
_atom_site_aniso_U_12
Tb1 0.0141(2) 0.0141 0.0104(2) 0.0019(3) 0.0000 0.0000(2)
O1 0.088(5) 0.012(3) 0.033(3) 0.004(3) -0.037(3) -0.003(3)
O2 0.097(6) 0.010(3) 0.045(4) -0.004(3) -0.018(3) -0.005(3)
O3 0.056(4) 0.039(4) 0.019(3) -0.019(3) -0.008(3) 0.002(3)
O4 0.04(1) 0.03(1) 0.08(2) -0.020(5) 0.03(2) 0.00(2)
C1 0.017(6) 0.016(6) 0.026(7) 0.0000 -0.005(5) 0.0000
C2 0.031(5) 0.018(4) 0.005(4) 0.001(3) -0.006(3) 0.000(3)
C3 0.017(4) 0.021(5) 0.014(4) -0.001(3) -0.005(4) -0.008(4)
C4 0.035(7) 0.012(6) 0.017(6) 0.0000 0.001(6) 0.0000
C5 0.051(8) 0.014(6) 0.023(7) 0.0000 -0.014(6) 0.0000
C6 0.026(4) 0.028(6) 0.027(5) 0.005(4) -0.003(4) -0.002(4)

loop_
_atom_site_label
_atom_site_type_symbol
_atom_site_fract_x
_atom_site_fract_y
_atom_site_fract_z
Tb1 Tb 0.14871(3) 0.1487 0.6250
O1 O 0.0709(6) 0.3353(6) 0.5582(4)
O2 O 0.1106(6) 0.9309(5) 0.6521(4)
O3 O 0.0919(5) 0.7562(5) 0.7353(4)
O4 O 0.314(4) 0.310(4) 0.603(2)
O6 O 0.366(8) 0.621(10) 0.541(5)
O7 O 0.598(4) 0.812(3) 0.479(2)
O8 O 0.537(5) 0.747(4) 0.586(3)
O9 O 0.400(3) 0.731(3) 0.637(3)
O10 O 0.353(3) 0.526(4) 0.489(3)
O11 O 0.405(7) 0.437(8) 0.569(5)
O12 O 0.563(3) 0.328(3) 0.561(2)
O13 O 0.684(5) 0.705(5) 0.557(3)
O14 O 0.5000 0.747(7) 0.5000
C1 C 0.0000 0.539(1) 0.5000
C2 C 0.0405(7) 0.6051(7) 0.5769(5)
C3 C 0.0410(8) 0.7390(7) 0.5767(5)
C4 C 0.0000 0.806(1) 0.5000
C5 C 0.0000 0.391(1) 0.5000
C6 C 0.0857(8) 0.8145(7) 0.6598(6)
H1 H 0.0733 0.5642 0.6283
H2 H 0.0000 0.8990 0.5000

loop_
_atom_type_symbol
_atom_type_description
_atom_type_scat_dispersion_real
_atom_type_scat_dispersion_imag
_atom_type_scat_source
C C 0.0033 0.0016 'International Tables Vol C Tables 4.2.6.8 and 6.1.1.4'
H H 0.0000 0.0000 'International Tables Vol C Tables 4.2.6.8 and 6.1.1.4'
N N 0.0061 0.0033 'International Tables Vol C Tables 4.2.6.8 and 6.1.1.4'
O O 0.0106 0.0060 'International Tables Vol C Tables 4.2.6.8 and 6.1.1.4'
Tb Tb -0.1723 4.1537 'International Tables Vol C Tables 4.2.6.8 and 6.1.1.4'

loop_
_geom_bond_atom_site_label_1
_geom_bond_atom_site_label_2
_geom_bond_distance
_geom_bond_site_symmetry_2
Tb1 O1 2.294(6) .
Tb1 O2 2.307(5) 1_545
Tb1 O3 2.329(5) 6_566
Tb1 O3 2.329(5) 3_654
Tb1 O4 2.40(4) .
O6 O13 1.75(7) 5_656
O7 O14 1.25(4) .
O8 O9 1.60(5) .
O8 O13 1.62(6) .
O8 O14 1.30(5) .
O10 O11 1.58(7) .
C1 C2 1.372(9) .
O1 C5 1.256(7) .
C1 C2 1.372(9) 5_556
O2 C6 1.228(9) .
C1 C5 1.52(1) .
O3 C6 1.253(9) .
C2 C3 1.38(1) .
C3 C4 1.377(9) .
O4 O11 1.67(7) .
C3 C6 1.51(1) .
